data_2008142
loop_
_publ_author_name
'G\'omez-Lara, Jacobo'
'Basiuk, Elena V.'
'Basiuk, Vladimir A.'
'Hern\'andez-Ortega, Simon'

_publ_section_title
;(5,5,7,12,12,14-Hexamethyl-1,4,8,11-tetraazacyclotetradeca-1,4,8,11-tetraene-<i>N</i>,<i>N</i>',<i>N</i>'',<i>N</i>''')nickel(II)
 diperchlorate
;
_journal_issue 2
_journal_name_full 'Acta Crystallographica Section C'
_journal_page_first 160
_journal_page_last 162
_journal_paper_doi 10.1107/S0108270198012116
_journal_volume 55
_journal_year 1999
_chemical_formula_iupac '[Ni(C16 H28 N4)](Cl O4)2'
_chemical_formula_moiety '(C16 H28 N4 Ni), (Cl O4)2'
_chemical_formula_sum 'C16 H28 Cl2 N4 Ni O8'
_chemical_formula_weight 534.035
_chemical_name_common '[Ni(Me6trans[14]teteneN4)](ClO4)2'
_chemical_name_systematic
; [Nickel(II)(5,5,7,12,12,14-hexamethyl-1,4,8,11-tetraazacyclotetradeca-
  -1,4,8,11-tetraene)]diperchlorate
;
_space_group_IT_number 2
_symmetry_cell_setting triclinic
_symmetry_space_group_name_Hall '-P 1'
_symmetry_space_group_name_H-M 'P -1'
_audit_creation_method SHELXL-97
_cell_angle_alpha 100.62(2)
_cell_angle_beta 90.85(3)
_cell_angle_gamma 109.34(2)
_cell_formula_units_Z 1
_cell_length_a 6.866(3)
_cell_length_b 9.101(4)
_cell_length_c 9.927(4)
_cell_measurement_reflns_used 49
_cell_measurement_temperature 293(2)
_cell_measurement_theta_max 24.75
_cell_measurement_theta_min 4.72
_cell_volume 573.4(4)
_computing_cell_refinement XSCANS
_computing_data_collection 'XSCANS (Siemens, 1994)'
_computing_data_reduction XSCANS
_computing_molecular_graphics 'XP, SHELXTL-Plus'
_computing_publication_material SHELXL-97
_computing_structure_refinement 'SHELXL97 (Sheldrick, 1997)'
_computing_structure_solution 'Direct Methods SHELXTL-Plus (Sheldrick, 1990)'
_diffrn_ambient_temperature 293(2)
_diffrn_measured_fraction_theta_full 0.996
_diffrn_measured_fraction_theta_max 0.996
_diffrn_measurement_device_type 'Siemens P4/PC'
_diffrn_measurement_method \w/2\q
_diffrn_radiation_monochromator graphite
_diffrn_radiation_source 'fine-focus sealed tube'
_diffrn_radiation_type MoK\a
_diffrn_radiation_wavelength 0.71073
_diffrn_reflns_av_R_equivalents 0.0519
_diffrn_reflns_av_sigmaI/netI 0.0690
_diffrn_reflns_limit_h_max 9
_diffrn_reflns_limit_h_min -1
_diffrn_reflns_limit_k_max 12
_diffrn_reflns_limit_k_min -12
_diffrn_reflns_limit_l_max 13
_diffrn_reflns_limit_l_min -13
_diffrn_reflns_number 4100
_diffrn_reflns_theta_full 29.99
_diffrn_reflns_theta_max 29.99
_diffrn_reflns_theta_min 2.09
_diffrn_standards_decay_% 1.2
_diffrn_standards_interval_count 97
_diffrn_standards_number 3
_exptl_absorpt_coefficient_mu 1.128
_exptl_absorpt_correction_T_max 0.9563
_exptl_absorpt_correction_T_min 0.6367
_exptl_absorpt_correction_type analytical
_exptl_absorpt_process_details 'face indexed numerical'
_exptl_crystal_colour Yellow
_exptl_crystal_density_diffrn 1.5467
_exptl_crystal_density_method 'not measured'
_exptl_crystal_description 'Laminar Prism'
_exptl_crystal_F_000 278.0
_exptl_crystal_size_max 0.44
_exptl_crystal_size_mid 0.18
_exptl_crystal_size_min 0.06
_refine_diff_density_max 0.905
_refine_diff_density_min -0.979
_refine_ls_extinction_coef 0.000(4)
_refine_ls_extinction_method none
_refine_ls_goodness_of_fit_ref 0.943
_refine_ls_hydrogen_treatment noref
_refine_ls_matrix_type full
_refine_ls_number_parameters 142
_refine_ls_number_reflns 3334
_refine_ls_number_restraints 0
_refine_ls_restrained_S_all 0.943
_refine_ls_R_factor_all 0.0747
_refine_ls_R_factor_gt 0.0562
_refine_ls_shift/su_max 0.000
_refine_ls_shift/su_mean 0.000
_refine_ls_structure_factor_coef Fsqd
_refine_ls_weighting_details 'w = 1/[\s^2^(Fo^2^)+(0.0950P)^2^] where P=(Fo^2^+2Fc^2^)/3'
_refine_ls_weighting_scheme calc
_refine_ls_wR_factor_ref 0.1564
_reflns_number_gt 2475
_reflns_number_total 3334
_reflns_threshold_expression I>2\s(I)
_cod_data_source_file da1042.cif
_cod_data_source_block nitt1
_cod_depositor_comments
;
The following automatic conversions were performed:

'_refine_ls_weighting_scheme' value 'calc w =
1/[\s^2^(Fo^2^)+(0.0950P)^2^] where P=(Fo^2^+2Fc^2^)/3' was changed
to 'calc'. New tag '_refine_ls_weighting_details' was created. The
value of the new tag was set to 'w = 1/[\s^2^(Fo^2^)+(0.0950P)^2^]
where P=(Fo^2^+2Fc^2^)/3'.

Automatic conversion script
Id: cif_fix_values 3143 2015-03-26 13:38:13Z robertas 
;
_cod_database_code 2008142
_cod_database_fobs_code 2008142

loop_
_symmetry_equiv_pos_as_xyz
'x, y, z'
'-x, -y, -z'

loop_
_atom_site_label
_atom_site_fract_x
_atom_site_fract_y
_atom_site_fract_z
_atom_site_U_iso_or_equiv
_atom_site_adp_type
_atom_site_calc_flag
_atom_site_refinement_flags
_atom_site_occupancy
_atom_site_disorder_assembly
_atom_site_disorder_group
_atom_site_type_symbol
Ni1 0.0000 0.0000 0.0000 0.03300(17) Uani d S 1 . . Ni
Cl1 0.38835(15) 0.34924(12) 0.77606(12) 0.0633(3) Uani d . 1 . . Cl
N1 -0.0004(4) 0.1856(3) 0.1251(3) 0.0377(5) Uani d . 1 . . N
C2 0.0301(5) 0.2168(4) 0.2571(3) 0.0403(6) Uani d . 1 . . C
C3 0.0792(6) 0.1012(4) 0.3306(3) 0.0493(8) Uani d . 1 . . C
H3A -0.0492 0.0166 0.3363 0.060 Uiso calc R 1 . . H
H3B 0.1334 0.1558 0.4239 0.060 Uiso calc R 1 . . H
C4 0.2345(6) 0.0253(4) 0.2657(3) 0.0495(8) Uani d . 1 . . C
N5 0.1397(4) -0.0710(3) 0.1267(3) 0.0385(5) Uani d . 1 . . N
C6 -0.1436(6) 0.2113(4) -0.0865(3) 0.0458(7) Uani d . 1 . . C
H6 -0.2023 0.2582 -0.1438 0.060 Uiso calc R 1 . . H
C7 -0.0517(6) 0.2985(4) 0.0547(3) 0.0486(7) Uani d . 1 . . C
H7A 0.0722 0.3876 0.0498 0.060 Uiso calc R 1 . . H
H7B -0.1499 0.3390 0.1043 0.060 Uiso calc R 1 . . H
C8 0.2710(9) -0.0786(6) 0.3627(4) 0.0722(14) Uani d . 1 . . C
H8A 0.3675 -0.1282 0.3258 0.060 Uiso calc R 1 . . H
H8B 0.1422 -0.1589 0.3713 0.060 Uiso calc R 1 . . H
H8C 0.3262 -0.0134 0.4515 0.060 Uiso calc R 1 . . H
C9 0.4376(7) 0.1505(6) 0.2442(6) 0.0762(14) Uani d . 1 . . C
H9A 0.5027 0.2147 0.3315 0.060 Uiso calc R 1 . . H
H9B 0.4097 0.2167 0.1869 0.060 Uiso calc R 1 . . H
H9C 0.5281 0.0988 0.2005 0.060 Uiso calc R 1 . . H
C10 0.0166(7) 0.3638(5) 0.3487(4) 0.0566(9) Uani d . 1 . . C
H10B 0.0453 0.3610 0.4429 0.060 Uiso calc R 1 . . H
H10C -0.1201 0.3682 0.3362 0.060 Uiso calc R 1 . . H
H10A 0.1160 0.4561 0.3254 0.060 Uiso calc R 1 . . H
O1 0.5988(7) 0.4455(6) 0.8041(6) 0.1014(14) Uani d . 1 . . O
O2 0.3562(8) 0.2251(6) 0.8547(8) 0.126(2) Uani d . 1 . . O
O3 0.2543(9) 0.4331(6) 0.8152(7) 0.1171(19) Uani d . 1 . . O
O4 0.3486(13) 0.2760(11) 0.6407(6) 0.183(4) Uani d . 1 . . O

loop_
_atom_site_aniso_label
_atom_site_aniso_U_11
_atom_site_aniso_U_22
_atom_site_aniso_U_33
_atom_site_aniso_U_12
_atom_site_aniso_U_13
_atom_site_aniso_U_23
Ni1 0.0375(3) 0.0308(2) 0.0307(2) 0.0161(2) -0.00117(18) -0.00196(17)
Cl1 0.0506(5) 0.0555(5) 0.0764(6) 0.0207(4) -0.0015(5) -0.0093(5)
N1 0.0447(13) 0.0322(11) 0.0360(11) 0.0170(10) 0.0021(10) -0.0012(9)
C2 0.0418(14) 0.0392(14) 0.0354(13) 0.0147(12) 0.0013(11) -0.0055(10)
C3 0.062(2) 0.0539(18) 0.0334(13) 0.0283(16) -0.0044(13) -0.0023(12)
C4 0.0488(17) 0.0559(18) 0.0428(15) 0.0254(15) -0.0105(13) -0.0056(13)
N5 0.0385(12) 0.0417(12) 0.0369(11) 0.0188(10) -0.0004(9) 0.0021(9)
C6 0.0535(18) 0.0442(15) 0.0460(15) 0.0267(14) -0.0003(13) 0.0057(12)
C7 0.068(2) 0.0362(14) 0.0458(16) 0.0269(15) 0.0029(15) 0.0021(12)
C8 0.093(3) 0.091(3) 0.0466(19) 0.060(3) -0.017(2) -0.0014(19)
C9 0.047(2) 0.075(3) 0.088(3) 0.015(2) -0.010(2) -0.016(2)
C10 0.075(3) 0.0487(18) 0.0426(16) 0.0270(18) 0.0045(16) -0.0093(13)
O1 0.066(2) 0.093(3) 0.127(4) 0.004(2) -0.012(2) 0.023(3)
O2 0.091(3) 0.089(3) 0.221(7) 0.039(3) 0.036(4) 0.072(4)
O3 0.127(4) 0.104(3) 0.164(5) 0.084(3) 0.062(4) 0.047(3)
O4 0.206(8) 0.235(8) 0.096(4) 0.124(7) -0.066(4) -0.083(5)

loop_
_atom_type_symbol
_atom_type_description
_atom_type_scat_dispersion_real
_atom_type_scat_dispersion_imag
_atom_type_scat_source
C C 0.0033 0.0016 'International Tables Vol C Tables 4.2.6.8 and 6.1.1.4'
H H 0.0000 0.0000 'International Tables Vol C Tables 4.2.6.8 and 6.1.1.4'
N N 0.0061 0.0033 'International Tables Vol C Tables 4.2.6.8 and 6.1.1.4'
O O 0.0106 0.0060 'International Tables Vol C Tables 4.2.6.8 and 6.1.1.4'
Cl Cl 0.1484 0.1585 'International Tables Vol C Tables 4.2.6.8 and 6.1.1.4'
Ni Ni 0.3393 1.1124 'International Tables Vol C Tables 4.2.6.8 and 6.1.1.4'

loop_
_geom_angle_atom_site_label_1
_geom_angle_atom_site_label_2
_geom_angle_atom_site_label_3
_geom_angle_site_symmetry_1
_geom_angle_site_symmetry_3
_geom_angle
_geom_angle_publ_flag
N5 Ni1 N5 . 2 180.0 yes
N5 Ni1 N1 . 2 84.75(11) yes
N5 Ni1 N1 2 2 95.25(11) yes
N5 Ni1 N1 . . 95.25(11) yes
N5 Ni1 N1 2 . 84.75(11) yes
N1 Ni1 N1 2 . 180.0 yes
O4 Cl1 O3 . . 111.4(4) ?
O4 Cl1 O1 . . 110.5(5) ?
O3 Cl1 O1 . . 112.6(4) ?
O4 Cl1 O2 . . 106.8(5) ?
O3 Cl1 O2 . . 109.1(3) ?
O1 Cl1 O2 . . 106.2(3) ?
C2 N1 C7 . . 119.7(3) ?
C2 N1 Ni1 . . 128.1(2) ?
C7 N1 Ni1 . . 112.11(19) ?
N1 C2 C10 . . 124.4(3) ?
N1 C2 C3 . . 120.3(3) ?
C10 C2 C3 . . 115.3(3) ?
C2 C3 C4 . . 116.2(3) ?
N5 C4 C9 . . 107.3(3) ?
N5 C4 C8 . . 112.0(3) ?
C9 C4 C8 . . 111.2(4) ?
N5 C4 C3 . . 107.6(3) ?
C9 C4 C3 . . 111.9(3) ?
C8 C4 C3 . . 106.8(3) ?
C6 N5 C4 2 . 121.3(3) ?
C6 N5 Ni1 2 . 114.8(2) ?
C4 N5 Ni1 . . 123.9(2) ?
N5 C6 C7 2 . 118.4(3) ?
N1 C7 C6 . . 107.5(2) ?

loop_
_geom_bond_atom_site_label_1
_geom_bond_atom_site_label_2
_geom_bond_site_symmetry_2
_geom_bond_distance
_geom_bond_publ_flag
Ni1 N5 . 1.896(3) yes
Ni1 N5 2 1.896(3) yes
Ni1 N1 2 1.904(2) yes
Ni1 N1 . 1.904(2) yes
Cl1 O4 . 1.365(5) ?
Cl1 O3 . 1.395(4) ?
Cl1 O1 . 1.412(4) ?
Cl1 O2 . 1.449(5) ?
N1 C2 . 1.287(4) yes
N1 C7 . 1.472(4) yes
C2 C10 . 1.504(4) ?
C2 C3 . 1.504(5) ?
C3 C4 . 1.541(5) ?
C4 N5 . 1.498(4) yes
C4 C9 . 1.528(6) ?
C4 C8 . 1.539(5) ?
N5 C6 2 1.275(4) yes
C6 N5 2 1.275(4) yes
C6 C7 . 1.491(5) ?
